data_2000437
loop_
_publ_author_name
'Han, F.'
'Mortishire-Smith, R. J.'
'Rainey, P. B.'
'Williams, D. H.'

_publ_section_title
;
 Structure of the white-line-inducing principle isolated from
 <i>Pseudomonas reactans</i>
;
_journal_issue 11
_journal_name_full 'Acta Crystallographica Section C'
_journal_page_first 1965
_journal_page_last 1968
_journal_paper_doi 10.1107/S0108270192001690
_journal_volume 48
_journal_year 1992
_chemical_formula_sum 'C54 H95 N9 O17'
_chemical_formula_weight 1159.41
_symmetry_cell_setting orthorhombic
_symmetry_space_group_name_Hall 'P 2ac 2ab'
_symmetry_space_group_name_H-M 'P 21 21 21'
_cell_angle_alpha 90
_cell_angle_beta 90
_cell_angle_gamma 90
_cell_formula_units_Z 4
_cell_length_a 14.2300(10)
_cell_length_b 24.370(5)
_cell_length_c 18.780(2)
_cell_volume 6512.6(16)
_diffrn_radiation_type Cu
_diffrn_radiation_wavelength 1.5418
_exptl_absorpt_coefficient_mu 0.06
_exptl_crystal_density_diffrn 1.16
_exptl_crystal_F_000 2468
_cod_data_source_file cr0373.cif
_cod_data_source_block cr0373a
_cod_original_cell_volume 6512.6(11)
_cod_database_code 2000437

loop_
_atom_site_label
_atom_site_fract_x
_atom_site_fract_y
_atom_site_fract_z
C(1) .4849(3) .3158(2) .0485(3)
C(1A) .4687(5) .2546(2) .0567(3)
C(2) .4535(3) .3366(2) -.0250(3)
N(2A) .5162(3) .3133(2) -.0792(2)
C(2B) .4959(3) .3221(2) -.1484(3)
O(2C) .4243(2) .34460(10) -.1678(2)
C(2D) .5624(3) .2980(2) -.2037(3)
C(2E) .5294(3) .2409(2) -.2266(3)
C(2F) .5872(4) .2174(2) -.2880(3)
C(2G) .5705(4) .1570(2) -.2998(3)
O(2H) .6170(4) .1386(2) -.3554(3)
O(2I) .5224(3) .1295(2) -.2624(3)
N(2J) .6584(3) .2959(2) -.1791(2)
C(2K) .6997(3) .3416(2) -.1551(3)
O(2L) .6601(2) .38730(10) -.1549(2)
C(2M) .8014(3) .3360(2) -.1309(3)
C(2N) .8657(4) .3679(2) -.1789(3)
C(2O) .8632(4) .3513(2) -.2573(3)
C(2P) .9170(5) .3921(3) -.3036(4)
C(2Q) .8984(6) .2929(3) -.2689(4)
N(2R) .8111(3) .3542(2) -.0570(2)
C(3) .4493(3) .3995(2) -.0281(3)
O(3A) .3757(2) .42350(10) -.0182(2)
N(4) .5309(3) .4249(2) -.0400(2)
C(5) .5294(4) .4840(2) -.0513(3)
C(5A) .6298(4) .5075(2) -.0532(3)
C(5B) .6297(5) .5670(3) -.0767(4)
C(5C) .6768(5) .5008(3) .0193(4)
C(6) .4733(3) .4989(2) -.1176(3)
O(6A) .4130(3) .5352(2) -.1173(2)
N(7) .4915(3) .4687(2) -.1764(2)
C(8) .4462(4) .4823(2) -.2441(3)
C(8A) .4890(4) .4467(2) -.3037(3)
C(8B) .5969(4) .4518(3) -.3127(3)
C(8C) .6273(4) .5105(3) -.3235(4)
C(8D) .6264(4) .4162(3) -.3756(4)
C(9) .3399(4) .4758(2) -.2427(3)
O(9A) .2902(2) .5040(2) -.2802(2)
N(10) .3046(3) .4345(2) -.2003(2)
C(11) .2047(3) .4246(2) -.1962(3)
C(11A) .1826(4) .3634(2) -.1957(3)
O(11B) .2245(3) .33460(10) -.1384(2)
C(12) .1571(4) .4512(2) -.1315(3)
O(12A) .0725(3) .4452(2) -.1224(2)
N(13) .2113(3) .4814(2) -.0885(2)
C(14) .1748(4) .5092(2) -.0260(3)
C(14A) .2511(4) .5464(2) .0033(3)
C(14B) .2277(5) .5804(3) .0693(3)
C(14C) .1527(5) .6234(2) .0539(4)
C(14D) .3176(5) .6069(3) .0961(4)
C(15) .1353(4) .4709(2) .0309(3)
O(15A) .0575(2) .4773(2) .0568(2)
N(16) .1916(3) .4282(2) .0498(2)
C(17) .1540(4) .3843(2) .0950(3)
C(17A) .1054(4) .3422(2) .0493(3)
O(17B) .1670(3) .3201(2) -.0036(2)
C(18) .2316(4) .3590(2) .1407(3)
O(18A) .2376(3) .3090(2) .1497(2)
N(19) .2920(3) .3940(2) .1704(2)
C(20) .3733(4) .3755(3) .2103(3)
C(20A) .4161(5) .4242(3) .2502(4)
C(20B) .4579(6) .4643(3) .1996(6)
C(20C) .4880(7) .4103(4) .3068(5)
C(20D) .4527(10) .3720(5) .3619(5)
C(21) .4445(4) .3454(2) .1657(3)
O(21A) .5140(3) .3236(2) .1894(2)
O(22) .4240(2) .34600(10) .0961(2)
C(A) .7615(4) .3288(2) -.0056(3)
O(A1) .7041(2) .2916(2) -.0193(2)
C(B) .7781(4) .3495(2) .0703(3)
C(C) .7606(4) .3039(2) .1259(3)
O(C1) .8294(2) .26220(10) .1152(2)
C(D) .7663(4) .3280(2) .2007(3)
C(E) .7388(4) .2869(2) .2584(3)
C(F) .7414(6) .3125(3) .3326(3)
C(G) .7006(7) .2733(3) .3896(4)
C(H) .6971(9) .2971(3) .4619(4)
C(I) .6513(9) .2601(5) .5176(5)
C(J) .5477(11) .2524(6) .5073(7)
O(1) -.0890(3) .4529(2) -.0368(3)
O(2) -.114(2) .5036(14) -.0729(18)

loop_
_geom_bond_atom_site_label_1
_geom_bond_atom_site_label_2
_geom_bond_distance
C(1) C(1A) 1.516(8)
C(1) C(2) 1.537(7)
C(1) O(22) 1.446(6)
C(2) N(2A) 1.467(6)
C(2) C(3) 1.537(8)
N(2A) C(2B) 1.349(7)
C(2B) O(2C) 1.213(6)
C(2B) C(2D) 1.522(7)
C(2D) C(2E) 1.530(7)
C(2D) N(2J) 1.443(6)
C(2E) C(2F) 1.528(7)
C(2F) C(2G) 1.507(8)
C(2G) O(2H) 1.316(8)
C(2G) O(2I) 1.188(7)
N(2J) C(2K) 1.338(7)
C(2K) O(2L) 1.247(6)
C(2K) C(2M) 1.524(7)
C(2M) C(2N) 1.500(7)
C(2M) N(2R) 1.464(7)
C(2N) C(2O) 1.527(8)
C(2O) C(2P) 1.527(9)
C(2O) C(2Q) 1.524(10)
N(2R) C(A) 1.347(7)
C(3) O(3A) 1.213(6)
C(3) N(4) 1.334(6)
N(4) C(5) 1.457(7)
C(5) C(5A) 1.539(8)
C(5) C(6) 1.523(7)
C(5A) C(5B) 1.517(9)
C(5A) C(5C) 1.525(9)
C(6) O(6A) 1.231(6)
C(6) N(7) 1.351(7)
N(7) C(8) 1.465(7)
C(8) C(8A) 1.543(8)
C(8) C(9) 1.522(7)
C(8A) C(8B) 1.551(8)
C(8B) C(8C) 1.508(9)
C(8B) C(8D) 1.525(9)
C(9) O(9A) 1.211(6)
C(9) N(10) 1.378(6)
N(10) C(11) 1.444(6)
C(11) C(11A) 1.523(8)
C(11) C(12) 1.536(7)
C(11A) O(11B) 1.417(7)
C(12) O(12A) 1.225(6)
C(12) N(13) 1.336(7)
N(13) C(14) 1.452(7)
C(14) C(14A) 1.518(8)
C(14) C(15) 1.524(8)
C(14A) C(14B) 1.527(8)
C(14B) C(14C) 1.523(9)
C(14B) C(14D) 1.518(10)
C(15) O(15A) 1.220(6)
C(15) N(16) 1.360(7)
N(16) C(17) 1.467(7)
C(17) C(17A) 1.506(8)
C(17) C(18) 1.529(8)
C(17A) O(17B) 1.430(7)
C(18) O(18A) 1.233(6)
C(18) N(19) 1.334(7)
N(19) C(20) 1.451(7)
C(20) C(20A) 1.532(9)
C(20) C(21) 1.505(8)
C(20A) C(20B) 1.487(11)
C(20A) C(20C) 1.514(12)
C(20C) C(20D) 1.480(14)
C(21) O(21A) 1.206(7)
C(21) O(22) 1.341(6)
C(A) O(A1) 1.248(7)
C(A) C(B) 1.530(8)
C(B) C(C) 1.545(8)
C(C) O(C1) 1.426(6)
C(C) C(D) 1.526(8)
C(D) C(E) 1.526(8)
C(E) C(F) 1.527(8)
C(F) C(G) 1.547(10)
C(G) C(H) 1.478(11)
C(H) C(I) 1.527(14)
C(I) C(J) 1.50(2)
